data_4331104
loop_
_publ_author_name
'Shanish Kumar'
'Ganesan Mani'
'Sukanta Mondal'
'Pratim Kumar Chattaraj'

_publ_contact_author_address
;Department of Chemistry
Indian Institute of Technology-Kharagpur
Kharagpur, India 721 302
;
_publ_contact_author_email gmani@chem.iitkgp.ernet.in
_publ_contact_author_fax 91-3222-282252
_publ_contact_author_name 'Mani, Ganesan.'
_publ_contact_author_phone 91-3222-282320
_publ_section_title
;
 Pyrrole-Based New Diphosphines: Pd and Ni Complexes Bearing the PNP
 Pincer Ligand
;
_journal_name_full 'Inorganic Chemistry'
_journal_page_first 12527
_journal_page_last 12539
_journal_paper_doi 10.1021/ic301967r
_journal_volume 51
_journal_year 2012
_chemical_formula_sum 'C30 H26 Cl N Ni P2'
_chemical_formula_weight 556.62
_chemical_name_systematic
;
 ?
;
_space_group_IT_number 14
_symmetry_cell_setting monoclinic
_symmetry_space_group_name_Hall '-P 2ybc'
_symmetry_space_group_name_H-M 'P 1 21/c 1'
_atom_sites_solution_hydrogens geom
_atom_sites_solution_primary direct
_atom_sites_solution_secondary difmap
_audit_creation_method SHELXL-97
_cell_angle_alpha 90.00
_cell_angle_beta 107.125(6)
_cell_angle_gamma 90.00
_cell_formula_units_Z 4
_cell_length_a 14.423(3)
_cell_length_b 16.338(3)
_cell_length_c 11.552(2)
_cell_measurement_reflns_used 30783
_cell_measurement_temperature 295(2)
_cell_measurement_theta_max 24.99
_cell_measurement_theta_min 1.93
_cell_volume 2601.5(9)
_computing_structure_refinement 'SHELXL-97 (Sheldrick, 2008)'
_computing_structure_solution 'SHELXS-97 (Sheldrick, 1990)'
_diffrn_ambient_temperature 295(2)
_diffrn_measured_fraction_theta_full 0.999
_diffrn_measured_fraction_theta_max 0.999
_diffrn_measurement_device_type 'Bruker CCD APEX 2'
_diffrn_measurement_method hemisphere
_diffrn_radiation_monochromator graphite
_diffrn_radiation_source 'fine-focus sealed tube'
_diffrn_radiation_type MoK\a
_diffrn_radiation_wavelength 0.71073
_diffrn_reflns_av_R_equivalents 0.0642
_diffrn_reflns_av_sigmaI/netI 0.0425
_diffrn_reflns_limit_h_max 17
_diffrn_reflns_limit_h_min -15
_diffrn_reflns_limit_k_max 19
_diffrn_reflns_limit_k_min -19
_diffrn_reflns_limit_l_max 13
_diffrn_reflns_limit_l_min -13
_diffrn_reflns_number 30783
_diffrn_reflns_theta_full 24.99
_diffrn_reflns_theta_max 24.99
_diffrn_reflns_theta_min 1.93
_exptl_absorpt_coefficient_mu 0.992
_exptl_absorpt_correction_T_max 0.9249
_exptl_absorpt_correction_T_min 0.7150
_exptl_absorpt_correction_type multi-scan
_exptl_absorpt_process_details SADABS
_exptl_crystal_colour red
_exptl_crystal_density_diffrn 1.421
_exptl_crystal_description Prism
_exptl_crystal_F_000 1152
_exptl_crystal_size_max 0.58
_exptl_crystal_size_mid 0.29
_exptl_crystal_size_min 0.08
_refine_diff_density_max 0.398
_refine_diff_density_min -0.229
_refine_diff_density_rms 0.056
_refine_ls_extinction_method none
_refine_ls_goodness_of_fit_ref 1.036
_refine_ls_hydrogen_treatment constr
_refine_ls_matrix_type full
_refine_ls_number_parameters 316
_refine_ls_number_reflns 4572
_refine_ls_number_restraints 0
_refine_ls_restrained_S_all 1.036
_refine_ls_R_factor_all 0.0620
_refine_ls_R_factor_gt 0.0361
_refine_ls_shift/su_max 0.000
_refine_ls_shift/su_mean 0.000
_refine_ls_structure_factor_coef Fsqd
_refine_ls_weighting_details 'calc w=1/[\s^2^(Fo^2^)+(0.0467P)^2^+0.3661P] where P=(Fo^2^+2Fc^2^)/3'
_refine_ls_weighting_scheme calc
_refine_ls_wR_factor_gt 0.0839
_refine_ls_wR_factor_ref 0.0955
_reflns_number_gt 3331
_reflns_number_total 4572
_reflns_threshold_expression >2\s(I)
_cod_data_source_file ic301967r_si_002_5.cif
_cod_data_source_block NiClcomplex14
_cod_original_cell_volume 2601.3(9)
_cod_database_code 4331104

loop_
_symmetry_equiv_pos_as_xyz
'x, y, z'
'-x, y+1/2, -z+1/2'
'-x, -y, -z'
'x, -y-1/2, z-1/2'

loop_
_atom_site_label
_atom_site_type_symbol
_atom_site_fract_x
_atom_site_fract_y
_atom_site_fract_z
_atom_site_U_iso_or_equiv
_atom_site_adp_type
_atom_site_occupancy
_atom_site_symmetry_multiplicity
_atom_site_calc_flag
_atom_site_refinement_flags
C1 C 0.2632(2) -0.12031(18) 0.3491(3) 0.0402(7) Uani 1 1 d .
C2 C 0.3064(3) -0.1712(2) 0.2857(3) 0.0573(9) Uani 1 1 d .
H2 H 0.3299 -0.1496 0.2253 0.069 Uiso 1 1 calc R
C3 C 0.3155(3) -0.2542(2) 0.3106(4) 0.0702(11) Uani 1 1 d .
H3 H 0.3457 -0.2879 0.2677 0.084 Uiso 1 1 calc R
C4 C 0.2803(3) -0.2866(2) 0.3978(3) 0.0676(10) Uani 1 1 d .
H4 H 0.2860 -0.3425 0.4139 0.081 Uiso 1 1 calc R
C5 C 0.2368(3) -0.2373(2) 0.4618(3) 0.0621(10) Uani 1 1 d .
H5 H 0.2128 -0.2596 0.5214 0.075 Uiso 1 1 calc R
C6 C 0.2282(2) -0.1541(2) 0.4381(3) 0.0530(9) Uani 1 1 d .
H6 H 0.1988 -0.1206 0.4822 0.064 Uiso 1 1 calc R
C7 C 0.1614(2) 0.02989(17) 0.3686(3) 0.0412(7) Uani 1 1 d .
C8 C 0.1725(3) 0.0704(2) 0.4772(3) 0.0615(10) Uani 1 1 d .
H8 H 0.2338 0.0762 0.5323 0.074 Uiso 1 1 calc R
C9 C 0.0920(4) 0.1021(2) 0.5034(4) 0.0838(14) Uani 1 1 d .
H9 H 0.0998 0.1289 0.5767 0.101 Uiso 1 1 calc R
C10 C 0.0026(4) 0.0948(3) 0.4249(5) 0.0887(15) Uani 1 1 d .
H10 H -0.0506 0.1167 0.4441 0.106 Uiso 1 1 calc R
C11 C -0.0101(3) 0.0553(2) 0.3165(4) 0.0757(12) Uani 1 1 d .
H11 H -0.0719 0.0502 0.2621 0.091 Uiso 1 1 calc R
C12 C 0.0692(2) 0.0230(2) 0.2885(3) 0.0536(9) Uani 1 1 d .
H12 H 0.0605 -0.0036 0.2149 0.064 Uiso 1 1 calc R
C13 C 0.3750(2) 0.02638(19) 0.4258(3) 0.0482(8) Uani 1 1 d .
H13A H 0.3667 0.0392 0.5042 0.058 Uiso 1 1 calc R
H13B H 0.4255 -0.0145 0.4367 0.058 Uiso 1 1 calc R
C14 C 0.4004(2) 0.10158(17) 0.3683(3) 0.0385(7) Uani 1 1 d .
C15 C 0.4696(2) 0.16108(19) 0.4068(3) 0.0479(8) Uani 1 1 d .
H15 H 0.5129 0.1660 0.4841 0.058 Uiso 1 1 calc R
C16 C 0.4632(2) 0.21273(18) 0.3088(3) 0.0479(8) Uani 1 1 d .
H16 H 0.5016 0.2584 0.3088 0.057 Uiso 1 1 calc R
C17 C 0.3903(2) 0.18426(17) 0.2128(3) 0.0411(7) Uani 1 1 d .
C18 C 0.3430(2) 0.21445(18) 0.0877(3) 0.0486(8) Uani 1 1 d .
H18A H 0.3913 0.2334 0.0507 0.058 Uiso 1 1 calc R
H18B H 0.2992 0.2593 0.0890 0.058 Uiso 1 1 calc R
C19 C 0.3485(2) 0.08268(18) -0.0847(3) 0.0418(7) Uani 1 1 d .
C20 C 0.4459(3) 0.0980(2) -0.0610(3) 0.0548(9) Uani 1 1 d .
H20 H 0.4765 0.1348 -0.0004 0.066 Uiso 1 1 calc R
C21 C 0.4987(3) 0.0584(3) -0.1276(4) 0.0736(12) Uani 1 1 d .
H21 H 0.5646 0.0692 -0.1121 0.088 Uiso 1 1 calc R
C22 C 0.4536(4) 0.0035(3) -0.2160(4) 0.0763(13) Uani 1 1 d .
H22 H 0.4894 -0.0233 -0.2597 0.092 Uiso 1 1 calc R
C23 C 0.3571(4) -0.0122(2) -0.2406(3) 0.0724(12) Uani 1 1 d .
H23 H 0.3271 -0.0494 -0.3010 0.087 Uiso 1 1 calc R
C24 C 0.3034(3) 0.0274(2) -0.1753(3) 0.0571(9) Uani 1 1 d .
H24 H 0.2374 0.0169 -0.1921 0.069 Uiso 1 1 calc R
C25 C 0.1733(2) 0.17193(18) -0.1081(3) 0.0429(7) Uani 1 1 d .
C26 C 0.1892(3) 0.23085(19) -0.1866(3) 0.0514(8) Uani 1 1 d .
H26 H 0.2524 0.2448 -0.1832 0.062 Uiso 1 1 calc R
C27 C 0.1131(3) 0.2689(2) -0.2690(3) 0.0620(10) Uani 1 1 d .
H27 H 0.1251 0.3084 -0.3208 0.074 Uiso 1 1 calc R
C28 C 0.0199(3) 0.2490(2) -0.2752(4) 0.0713(11) Uani 1 1 d .
H28 H -0.0316 0.2737 -0.3326 0.086 Uiso 1 1 calc R
C29 C 0.0023(3) 0.1921(2) -0.1961(4) 0.0708(11) Uani 1 1 d .
H29 H -0.0612 0.1798 -0.1987 0.085 Uiso 1 1 calc R
C30 C 0.0784(3) 0.1532(2) -0.1129(3) 0.0545(9) Uani 1 1 d .
H30 H 0.0661 0.1145 -0.0603 0.065 Uiso 1 1 calc R
N1 N 0.35105(17) 0.11497(13) 0.2486(2) 0.0363(6) Uani 1 1 d .
P1 P 0.26097(6) -0.01088(5) 0.32168(7) 0.0379(2) Uani 1 1 d .
P2 P 0.27561(6) 0.12718(4) 0.00321(7) 0.0384(2) Uani 1 1 d .
Cl1 Cl 0.16394(7) -0.04249(5) 0.03232(7) 0.0559(2) Uani 1 1 d .
Ni1 Ni 0.26076(3) 0.04532(2) 0.14862(3) 0.03515(13) Uani 1 1 d .

loop_
_atom_site_aniso_label
_atom_site_aniso_U_11
_atom_site_aniso_U_22
_atom_site_aniso_U_33
_atom_site_aniso_U_23
_atom_site_aniso_U_13
_atom_site_aniso_U_12
C1 0.0369(18) 0.0447(17) 0.0378(17) 0.0041(13) 0.0092(14) -0.0029(14)
C2 0.067(2) 0.052(2) 0.060(2) 0.0054(17) 0.0301(19) 0.0009(18)
C3 0.083(3) 0.049(2) 0.088(3) 0.004(2) 0.040(2) 0.010(2)
C4 0.076(3) 0.044(2) 0.078(3) 0.0105(19) 0.016(2) 0.002(2)
C5 0.069(3) 0.056(2) 0.063(2) 0.0220(18) 0.022(2) -0.0027(19)
C6 0.063(2) 0.051(2) 0.050(2) 0.0071(16) 0.0255(17) -0.0005(17)
C7 0.052(2) 0.0354(16) 0.0421(18) 0.0020(13) 0.0224(15) -0.0056(14)
C8 0.082(3) 0.057(2) 0.052(2) -0.0057(17) 0.028(2) 0.002(2)
C9 0.127(4) 0.065(3) 0.085(3) -0.013(2) 0.071(3) 0.010(3)
C10 0.091(4) 0.069(3) 0.139(5) 0.004(3) 0.085(4) 0.008(3)
C11 0.053(3) 0.072(3) 0.110(4) 0.003(2) 0.035(2) -0.001(2)
C12 0.051(2) 0.051(2) 0.065(2) -0.0040(17) 0.0265(19) -0.0044(16)
C13 0.0425(19) 0.057(2) 0.0427(18) 0.0043(15) 0.0090(15) -0.0073(16)
C14 0.0349(17) 0.0421(16) 0.0414(17) -0.0061(13) 0.0158(14) -0.0019(14)
C15 0.044(2) 0.0521(19) 0.0472(19) -0.0130(15) 0.0122(15) -0.0038(16)
C16 0.046(2) 0.0383(17) 0.064(2) -0.0138(16) 0.0236(17) -0.0123(15)
C17 0.0472(19) 0.0336(15) 0.0496(19) -0.0060(13) 0.0251(16) -0.0040(14)
C18 0.061(2) 0.0382(17) 0.053(2) -0.0038(15) 0.0267(17) -0.0112(15)
C19 0.046(2) 0.0411(17) 0.0429(17) 0.0096(14) 0.0203(15) 0.0062(15)
C20 0.054(2) 0.055(2) 0.064(2) 0.0107(17) 0.0295(18) 0.0073(17)
C21 0.060(3) 0.083(3) 0.092(3) 0.035(3) 0.045(2) 0.021(2)
C22 0.100(4) 0.081(3) 0.069(3) 0.026(2) 0.057(3) 0.039(3)
C23 0.106(4) 0.067(2) 0.052(2) -0.0042(19) 0.036(2) 0.019(2)
C24 0.058(2) 0.065(2) 0.053(2) -0.0027(17) 0.0250(18) 0.0068(18)
C25 0.050(2) 0.0386(16) 0.0442(18) -0.0044(14) 0.0202(15) 0.0025(15)
C26 0.056(2) 0.0532(19) 0.0491(19) 0.0084(16) 0.0216(17) 0.0058(17)
C27 0.080(3) 0.047(2) 0.055(2) 0.0051(16) 0.015(2) 0.006(2)
C28 0.068(3) 0.055(2) 0.073(3) -0.005(2) -0.006(2) 0.014(2)
C29 0.046(2) 0.066(2) 0.093(3) -0.008(2) 0.010(2) -0.001(2)
C30 0.054(2) 0.0469(19) 0.064(2) -0.0022(16) 0.0206(18) -0.0025(17)
N1 0.0366(14) 0.0359(13) 0.0396(14) -0.0035(11) 0.0161(11) -0.0050(11)
P1 0.0395(5) 0.0406(4) 0.0349(4) 0.0022(3) 0.0130(4) -0.0036(4)
P2 0.0457(5) 0.0361(4) 0.0387(4) 0.0011(3) 0.0207(4) -0.0008(3)
Cl1 0.0703(6) 0.0473(5) 0.0476(5) -0.0084(4) 0.0135(4) -0.0166(4)
Ni1 0.0396(2) 0.0344(2) 0.0348(2) -0.00128(16) 0.01625(17) -0.00354(16)

loop_
_atom_type_symbol
_atom_type_description
_atom_type_scat_dispersion_real
_atom_type_scat_dispersion_imag
_atom_type_scat_source
C C 0.0033 0.0016 'International Tables Vol C Tables 4.2.6.8 and 6.1.1.4'
H H 0.0000 0.0000 'International Tables Vol C Tables 4.2.6.8 and 6.1.1.4'
N N 0.0061 0.0033 'International Tables Vol C Tables 4.2.6.8 and 6.1.1.4'
P P 0.1023 0.0942 'International Tables Vol C Tables 4.2.6.8 and 6.1.1.4'
Cl Cl 0.1484 0.1585 'International Tables Vol C Tables 4.2.6.8 and 6.1.1.4'
Ni Ni 0.3393 1.1124 'International Tables Vol C Tables 4.2.6.8 and 6.1.1.4'

loop_
_geom_angle_atom_site_label_1
_geom_angle_atom_site_label_2
_geom_angle_atom_site_label_3
_geom_angle
C2 C1 C6 118.5(3)
C2 C1 P1 119.4(2)
C6 C1 P1 122.0(2)
C1 C2 C3 120.8(3)
C1 C2 H2 119.6
C3 C2 H2 119.6
C4 C3 C2 120.1(4)
C4 C3 H3 119.9
C2 C3 H3 120.0
C3 C4 C5 120.2(3)
C3 C4 H4 119.9
C5 C4 H4 119.9
C4 C5 C6 120.0(3)
C4 C5 H5 120.0
C6 C5 H5 120.0
C5 C6 C1 120.4(3)
C5 C6 H6 119.8
C1 C6 H6 119.8
C12 C7 C8 118.5(3)
C12 C7 P1 117.5(2)
C8 C7 P1 124.0(3)
C9 C8 C7 119.8(4)
C9 C8 H8 120.1
C7 C8 H8 120.1
C10 C9 C8 121.2(4)
C10 C9 H9 119.4
C8 C9 H9 119.4
C9 C10 C11 120.1(4)
C9 C10 H10 120.0
C11 C10 H10 120.0
C10 C11 C12 119.7(4)
C10 C11 H11 120.2
C12 C11 H11 120.2
C11 C12 C7 120.8(4)
C11 C12 H12 119.6
C7 C12 H12 119.6
C14 C13 P1 105.8(2)
C14 C13 H13A 110.6
P1 C13 H13A 110.6
C14 C13 H13B 110.6
P1 C13 H13B 110.6
H13A C13 H13B 108.7
N1 C14 C15 109.0(3)
N1 C14 C13 117.2(2)
C15 C14 C13 133.7(3)
C14 C15 C16 107.3(3)
C14 C15 H15 126.3
C16 C15 H15 126.3
C17 C16 C15 107.8(3)
C17 C16 H16 126.1
C15 C16 H16 126.1
C16 C17 N1 108.7(3)
C16 C17 C18 134.3(3)
N1 C17 C18 116.8(3)
C17 C18 P2 106.2(2)
C17 C18 H18A 110.5
P2 C18 H18A 110.5
C17 C18 H18B 110.5
P2 C18 H18B 110.5
H18A C18 H18B 108.7
C20 C19 C24 119.5(3)
C20 C19 P2 122.8(3)
C24 C19 P2 117.5(2)
C19 C20 C21 120.0(4)
C19 C20 H20 120.0
C21 C20 H20 120.0
C22 C21 C20 119.9(4)
C22 C21 H21 120.0
C20 C21 H21 120.0
C23 C22 C21 120.7(4)
C23 C22 H22 119.6
C21 C22 H22 119.6
C22 C23 C24 119.8(4)
C22 C23 H23 120.1
C24 C23 H23 120.1
C19 C24 C23 120.0(4)
C19 C24 H24 120.0
C23 C24 H24 120.0
C30 C25 C26 118.6(3)
C30 C25 P2 122.0(2)
C26 C25 P2 119.3(2)
C27 C26 C25 121.1(3)
C27 C26 H26 119.5
C25 C26 H26 119.5
C28 C27 C26 120.2(4)
C28 C27 H27 119.9
C26 C27 H27 119.9
C27 C28 C29 119.8(4)
C27 C28 H28 120.1
C29 C28 H28 120.1
C28 C29 C30 120.5(4)
C28 C29 H29 119.8
C30 C29 H29 119.8
C29 C30 C25 119.9(3)
C29 C30 H30 120.0
C25 C30 H30 120.0
C14 N1 C17 107.2(2)
C14 N1 Ni1 126.15(19)
C17 N1 Ni1 126.2(2)
C7 P1 C1 106.60(14)
C7 P1 C13 108.65(15)
C1 P1 C13 104.28(14)
C7 P1 Ni1 109.31(10)
C1 P1 Ni1 124.44(10)
C13 P1 Ni1 102.63(10)
C25 P2 C19 104.52(14)
C25 P2 C18 104.97(14)
C19 P2 C18 107.81(15)
C25 P2 Ni1 123.11(11)
C19 P2 Ni1 112.66(9)
C18 P2 Ni1 102.74(10)
N1 Ni1 Cl1 175.71(8)
N1 Ni1 P1 82.94(7)
Cl1 Ni1 P1 96.61(3)
N1 Ni1 P2 83.95(7)
Cl1 Ni1 P2 96.80(3)
P1 Ni1 P2 166.11(3)

loop_
_geom_bond_atom_site_label_1
_geom_bond_atom_site_label_2
_geom_bond_distance
C1 C2 1.374(4)
C1 C6 1.386(4)
C1 P1 1.814(3)
C2 C3 1.386(5)
C2 H2 0.9300
C3 C4 1.362(5)
C3 H3 0.9300
C4 C5 1.365(5)
C4 H4 0.9300
C5 C6 1.386(4)
C5 H5 0.9300
C6 H6 0.9300
C7 C12 1.383(4)
C7 C8 1.385(4)
C7 P1 1.805(3)
C8 C9 1.384(5)
C8 H8 0.9300
C9 C10 1.345(6)
C9 H9 0.9300
C10 C11 1.373(6)
C10 H10 0.9300
C11 C12 1.382(5)
C11 H11 0.9300
C12 H12 0.9300
C13 C14 1.492(4)
C13 P1 1.832(3)
C13 H13A 0.9700
C13 H13B 0.9700
C14 N1 1.373(3)
C14 C15 1.371(4)
C15 C16 1.393(4)
C15 H15 0.9300
C16 C17 1.365(4)
C16 H16 0.9300
C17 N1 1.383(3)
C17 C18 1.488(4)
C18 P2 1.836(3)
C18 H18A 0.9700
C18 H18B 0.9700
C19 C20 1.373(4)
C19 C24 1.390(4)
C19 P2 1.815(3)
C20 C21 1.392(5)
C20 H20 0.9300
C21 C22 1.371(6)
C21 H21 0.9300
C22 C23 1.361(6)
C22 H22 0.9300
C23 C24 1.389(5)
C23 H23 0.9300
C24 H24 0.9300
C25 C30 1.387(4)
C25 C26 1.387(4)
C25 P2 1.802(3)
C26 C27 1.372(4)
C26 H26 0.9300
C27 C28 1.364(5)
C27 H27 0.9300
C28 C29 1.378(5)
C28 H28 0.9300
C29 C30 1.382(5)
C29 H29 0.9300
C30 H30 0.9300
N1 Ni1 1.855(2)
P1 Ni1 2.1990(9)
P2 Ni1 2.2063(9)
Cl1 Ni1 2.1699(9)

loop_
_geom_torsion_atom_site_label_1
_geom_torsion_atom_site_label_2
_geom_torsion_atom_site_label_3
_geom_torsion_atom_site_label_4
_geom_torsion
C6 C1 C2 C3 -0.4(5)
P1 C1 C2 C3 175.3(3)
C1 C2 C3 C4 0.8(6)
C2 C3 C4 C5 -0.6(6)
C3 C4 C5 C6 0.0(6)
C4 C5 C6 C1 0.4(5)
C2 C1 C6 C5 -0.2(5)
P1 C1 C6 C5 -175.8(3)
C12 C7 C8 C9 0.6(5)
P1 C7 C8 C9 177.7(3)
C7 C8 C9 C10 -0.4(6)
C8 C9 C10 C11 0.1(7)
C9 C10 C11 C12 0.0(6)
C10 C11 C12 C7 0.2(6)
C8 C7 C12 C11 -0.5(5)
P1 C7 C12 C11 -177.8(3)
P1 C13 C14 N1 -14.0(3)
P1 C13 C14 C15 171.4(3)
N1 C14 C15 C16 0.1(3)
C13 C14 C15 C16 175.0(3)
C14 C15 C16 C17 0.2(3)
C15 C16 C17 N1 -0.4(3)
C15 C16 C17 C18 174.6(3)
C16 C17 C18 P2 164.5(3)
N1 C17 C18 P2 -20.8(3)
C24 C19 C20 C21 0.1(5)
P2 C19 C20 C21 176.5(2)
C19 C20 C21 C22 -0.7(5)
C20 C21 C22 C23 0.7(6)
C21 C22 C23 C24 -0.3(6)
C20 C19 C24 C23 0.3(5)
P2 C19 C24 C23 -176.2(3)
C22 C23 C24 C19 -0.3(5)
C30 C25 C26 C27 -1.3(5)
P2 C25 C26 C27 -177.1(2)
C25 C26 C27 C28 -0.2(5)
C26 C27 C28 C29 1.8(5)
C27 C28 C29 C30 -2.0(6)
C28 C29 C30 C25 0.6(5)
C26 C25 C30 C29 1.1(5)
P2 C25 C30 C29 176.8(3)
C15 C14 N1 C17 -0.3(3)
C13 C14 N1 C17 -176.2(3)
C15 C14 N1 Ni1 172.0(2)
C13 C14 N1 Ni1 -3.9(4)
C16 C17 N1 C14 0.4(3)
C18 C17 N1 C14 -175.5(2)
C16 C17 N1 Ni1 -171.9(2)
C18 C17 N1 Ni1 12.1(4)
C12 C7 P1 C1 -81.2(3)
C8 C7 P1 C1 101.7(3)
C12 C7 P1 C13 167.0(2)
C8 C7 P1 C13 -10.2(3)
C12 C7 P1 Ni1 55.7(2)
C8 C7 P1 Ni1 -121.4(3)
C2 C1 P1 C7 157.2(3)
C6 C1 P1 C7 -27.2(3)
C2 C1 P1 C13 -87.9(3)
C6 C1 P1 C13 87.7(3)
C2 C1 P1 Ni1 28.7(3)
C6 C1 P1 Ni1 -155.7(2)
C14 C13 P1 C7 -94.0(2)
C14 C13 P1 C1 152.6(2)
C14 C13 P1 Ni1 21.7(2)
C30 C25 P2 C19 126.1(3)
C26 C25 P2 C19 -58.2(3)
C30 C25 P2 C18 -120.6(3)
C26 C25 P2 C18 55.1(3)
C30 C25 P2 Ni1 -4.0(3)
C26 C25 P2 Ni1 171.7(2)
C20 C19 P2 C25 128.6(3)
C24 C19 P2 C25 -55.0(3)
C20 C19 P2 C18 17.3(3)
C24 C19 P2 C18 -166.3(2)
C20 C19 P2 Ni1 -95.4(3)
C24 C19 P2 Ni1 81.0(2)
C17 C18 P2 C25 149.6(2)
C17 C18 P2 C19 -99.4(2)
C17 C18 P2 Ni1 19.8(2)
C14 N1 Ni1 Cl1 -68.4(11)
C17 N1 Ni1 Cl1 102.5(10)
C14 N1 Ni1 P1 15.8(2)
C17 N1 Ni1 P1 -173.2(2)
C14 N1 Ni1 P2 -168.8(2)
C17 N1 Ni1 P2 2.2(2)
C7 P1 Ni1 N1 96.25(13)
C1 P1 Ni1 N1 -136.36(14)
C13 P1 Ni1 N1 -18.96(13)
C7 P1 Ni1 Cl1 -88.04(11)
C1 P1 Ni1 Cl1 39.35(12)
C13 P1 Ni1 Cl1 156.75(12)
C7 P1 Ni1 P2 76.78(18)
C1 P1 Ni1 P2 -155.82(16)
C13 P1 Ni1 P2 -38.42(19)
C25 P2 Ni1 N1 -129.56(13)
C19 P2 Ni1 N1 103.81(14)
C18 P2 Ni1 N1 -11.93(13)
C25 P2 Ni1 Cl1 54.69(12)
C19 P2 Ni1 Cl1 -71.95(12)
C18 P2 Ni1 Cl1 172.31(11)
C25 P2 Ni1 P1 -110.14(18)
C19 P2 Ni1 P1 123.23(17)
C18 P2 Ni1 P1 7.49(19)
